data_4518876
loop_
_publ_author_name
'Alshakova, Iryna D.'
'Albrecht, Martin'

_publ_section_title
;
 Cascade Reductive Friedel--Crafts Alkylation Catalyzed by Robust
 Iridium(III) Hydride Complexes Containing a Protic Triazolylidene Ligand
;
_journal_name_full 'ACS Catalysis'
_journal_page_first 8999
_journal_page_last 9007
_journal_paper_doi 10.1021/acscatal.1c00740
_journal_year 2021
_chemical_formula_moiety 'C50 H55 Ir2 N9 O2, 3(C F3 O3 S), H2 O, C2 H3 N'
_chemical_formula_sum 'C55 H60 F9 Ir2 N10 O12 S3'
_chemical_formula_weight 1704.71
_space_group_crystal_system triclinic
_space_group_IT_number 2
_space_group_name_Hall '-P 1'
_space_group_name_H-M_alt 'P -1'
_atom_sites_solution_hydrogens mixed
_audit_creation_date 2020-05-12
_audit_creation_method
;
Olex2 1.2
(compiled 2018.05.29 svn.r3508 for OlexSys, GUI svn.r5506)
;
_cell_angle_alpha 83.3036(11)
_cell_angle_beta 84.8130(12)
_cell_angle_gamma 72.8119(11)
_cell_formula_units_Z 2
_cell_length_a 11.74509(17)
_cell_length_b 12.84178(11)
_cell_length_c 22.3981(3)
_cell_measurement_reflns_used 46725
_cell_measurement_temperature 173.00(10)
_cell_measurement_theta_max 27.8290
_cell_measurement_theta_min 1.6610
_cell_volume 3199.79(7)
_computing_cell_refinement 'CrysAlisPro 1.171.40.68a (Rigaku OD, 2019)'
_computing_data_collection 'CrysAlisPro 1.171.40.68a (Rigaku OD, 2019)'
_computing_data_reduction 'CrysAlisPro 1.171.40.68a (Rigaku OD, 2019)'
_computing_molecular_graphics 'Olex2 (Dolomanov et al., 2009)'
_computing_publication_material 'Olex2 (Dolomanov et al., 2009)'
_computing_structure_refinement 'ShelXL (Sheldrick, 2015)'
_diffrn_ambient_environment N~2~
_diffrn_ambient_temperature 173.00(10)
_diffrn_detector 'CCD plate'
_diffrn_detector_area_resol_mean 16.0965
_diffrn_detector_type Eos
_diffrn_measured_fraction_theta_full 1.000
_diffrn_measured_fraction_theta_max 0.914
_diffrn_measurement_details
;
List of Runs (angles in degrees, time in seconds):

  # Type    Start    End  Width  t~exp~   \w     \q     \k     \f   Frames
--------------------------------------------------------------------------
  1  \w    -63.00 118.00   1.00    5.00    --   27.49   0.00  90.00  181
  2  \w     -2.00  91.00   1.00    5.00    --   27.49-115.00 -91.00   93
  3  \w    -16.00  42.00   1.00    5.00    --   27.49  77.00  60.00   58
  4  \w    -16.00  42.00   1.00    5.00    --   27.49  77.00 -90.00   58
  5  \w     39.00 122.00   1.00    5.00    --   27.49 178.00 -90.00   83
  6  \w    -16.00  42.00   1.00    5.00    --   27.49  77.00   0.00   58
  7  \w     39.00 122.00   1.00    5.00    --   27.49 178.00  90.00   83
  8  \w    -16.00  42.00   1.00    5.00    --   27.49  77.00 120.00   58
  9  \w     39.00 122.00   1.00    5.00    --   27.49 178.00  30.00   83
 10  \w    -42.00  71.00   1.00    5.00    --   27.49 -77.00  60.00  113
 11  \w    -16.00  42.00   1.00    5.00    --   27.49  77.00-150.00   58
 12  \w    -63.00 118.00   1.00    5.00    --   27.49   0.00 -90.00  181
 13  \w    -15.00  32.00   1.00    5.00    --  -23.50 -99.00-120.00   47
 14  \w    -63.00 118.00   1.00    5.00    --   27.49   0.00-120.00  181
 15  \w    -63.00 118.00   1.00    5.00    --   27.49   0.00-180.00  181
 16  \w    -63.00 118.00   1.00    5.00    --   27.49   0.00-150.00  181
 17  \w    -16.00  42.00   1.00    5.00    --   27.49  77.00 -60.00   58
 18  \w    -63.00 118.00   1.00    5.00    --   27.49   0.00 -90.00  181
 19  \w    -63.00 118.00   1.00    5.00    --   27.49   0.00 -60.00  181
 20  \w    -63.00 -24.00   1.00    5.00    --   27.49   0.00 -30.00   39
 21  \w    -16.00  42.00   1.00    5.00    --   27.49  77.00 150.00   58
;
_diffrn_measurement_device 'four-circle diffractometer'
_diffrn_measurement_device_type 'SuperNova, Single source at offset/far, Eos'
_diffrn_measurement_method '\w scans'
_diffrn_orient_matrix_type 'CrysAlisPro convention (1999,Acta A55,543-557)'
_diffrn_orient_matrix_UB_11 0.0436717000
_diffrn_orient_matrix_UB_12 -0.0143001000
_diffrn_orient_matrix_UB_13 0.0217638000
_diffrn_orient_matrix_UB_21 0.0452605000
_diffrn_orient_matrix_UB_22 -0.0182766000
_diffrn_orient_matrix_UB_23 -0.0227779000
_diffrn_orient_matrix_UB_31 0.0073666000
_diffrn_orient_matrix_UB_32 0.0532377000
_diffrn_orient_matrix_UB_33 -0.0052658000
_diffrn_radiation_monochromator mirror
_diffrn_radiation_probe x-ray
_diffrn_radiation_type MoK\a
_diffrn_radiation_wavelength 0.71073
_diffrn_reflns_av_R_equivalents 0.0464
_diffrn_reflns_av_unetI/netI 0.0298
_diffrn_reflns_Laue_measured_fraction_full 1.000
_diffrn_reflns_Laue_measured_fraction_max 0.914
_diffrn_reflns_limit_h_max 15
_diffrn_reflns_limit_h_min -15
_diffrn_reflns_limit_k_max 16
_diffrn_reflns_limit_k_min -17
_diffrn_reflns_limit_l_max 28
_diffrn_reflns_limit_l_min -28
_diffrn_reflns_number 108612
_diffrn_reflns_point_group_measured_fraction_full 1.000
_diffrn_reflns_point_group_measured_fraction_max 0.914
_diffrn_reflns_theta_full 25.242
_diffrn_reflns_theta_max 28.206
_diffrn_reflns_theta_min 1.667
_diffrn_source 'micro-focus sealed X-ray tube'
_diffrn_source_type 'SuperNova (Mo) X-ray Source'
_exptl_absorpt_coefficient_mu 4.345
_exptl_absorpt_correction_T_max 1.00000
_exptl_absorpt_correction_T_min 0.82692
_exptl_absorpt_correction_type multi-scan
_exptl_absorpt_process_details
;
CrysAlisPro 1.171.40.68a (Rigaku Oxford Diffraction, 2019)
Empirical absorption correction using spherical harmonics,
 implemented in SCALE3 ABSPACK scaling algorithm.
;
_exptl_crystal_colour 'clear yellow'
_exptl_crystal_colour_lustre clear
_exptl_crystal_colour_primary yellow
_exptl_crystal_density_diffrn 1.769
_exptl_crystal_description plate
_exptl_crystal_F_000 1678
_exptl_crystal_size_max 0.18
_exptl_crystal_size_mid 0.1
_exptl_crystal_size_min 0.09
_refine_diff_density_max 1.915
_refine_diff_density_min -1.739
_refine_diff_density_rms 0.123
_refine_ls_extinction_method none
_refine_ls_goodness_of_fit_ref 1.050
_refine_ls_hydrogen_treatment constr
_refine_ls_matrix_type full
_refine_ls_number_parameters 846
_refine_ls_number_reflns 14406
_refine_ls_number_restraints 2
_refine_ls_restrained_S_all 1.051
_refine_ls_R_factor_all 0.0446
_refine_ls_R_factor_gt 0.0362
_refine_ls_shift/su_max 0.003
_refine_ls_shift/su_mean 0.000
_refine_ls_structure_factor_coef Fsqd
_refine_ls_weighting_details 'w=1/[\s^2^(Fo^2^)+(0.0314P)^2^+12.8955P] where P=(Fo^2^+2Fc^2^)/3'
_refine_ls_weighting_scheme calc
_refine_ls_wR_factor_gt 0.0812
_refine_ls_wR_factor_ref 0.0864
_reflns_Friedel_coverage 0.000
_reflns_number_gt 12414
_reflns_number_total 14406
_reflns_threshold_expression 'I > 2\s(I)'
_cod_data_source_file cs1c00740_si_006.cif
_cod_data_source_block 20MA041_Ir-ACN
_cod_original_cell_volume 3199.79(8)
_cod_database_code 4518876
_shelx_shelxl_version_number 2014/7
_chemical_oxdiff_formula C27H29F3Ir1N5O4S1
_shelx_space_group_comment
;
The symmetry employed for this shelxl refinement is uniquely defined
by the following loop, which should always be used as a source of
symmetry information in preference to the above space-group names.
They are only intended as comments.
;
_shelx_estimated_absorpt_t_max 0.696
_shelx_estimated_absorpt_t_min 0.508
_diffrn_oxdiff_digest_frames
;
014a39f86bbccbb83201790902d1e617e9004688eb5
;
_reflns_odcompleteness_completeness 99.99
_reflns_odcompleteness_iscentric 1
_reflns_odcompleteness_theta 26.32
_olex2_refinement_description
;
1. Fixed Uiso
 At 1.2 times of:
  All C(H) groups
 At 1.5 times of:
  All C(H,H,H) groups, All O(H,H) groups
2. Restrained distances
 O9-N10
 2.95 with sigma of 0.001
 N4-N66
 1.1 with sigma of 0.001
3. Others
 Fixed Sof: N4(0.5) N66(0.5)
4.a Free rotating group:
 O7(H7A,H7B)
4.b Aromatic/amide H refined with riding coordinates:
 C35(H35), C36(H36), C24(H24), C21(H21), C32(H32), C22(H22), C13(H13),
 C14(H14), C16(H16), C2(H2), C23(H23), C33(H33), C5(H5), C17(H17), C4(H4),
 C3(H3)
4.c Idealised Me refined as rotating group:
 C19(H19A,H19B,H19C), C52(H52A,H52B,H52C), C53(H53A,H53B,H53C), C61(H61A,H61B,
 H61C), C49(H49A,H49B,H49C), C50(H50A,H50B,H50C), C38(H38A,H38B,H38C), C60(H60A,
 H60B,H60C), C51(H51A,H51B,H51C), C62(H62A,H62B,H62C), C41(H41A,H41B,H41C),
 C59(H59A,H59B,H59C), C63(H63A,H63B,H63C), C64(H64A,H64B,H64C)
;
_olex2_date_sample_data_collection 2020-05-11
_olex2_submission_special_instructions 'No special instructions were received'
_oxdiff_exptl_absorpt_empirical_details
;
Empirical correction (ABSPACK) includes:
- Absorption correction using spherical harmonics
- Frame scaling
;
_oxdiff_exptl_absorpt_empirical_full_max 1.176
_oxdiff_exptl_absorpt_empirical_full_min 0.841

loop_
_space_group_symop_operation_xyz
'x, y, z'
'-x, -y, -z'

loop_
_atom_site_label
_atom_site_type_symbol
_atom_site_fract_x
_atom_site_fract_y
_atom_site_fract_z
_atom_site_U_iso_or_equiv
_atom_site_adp_type
_atom_site_occupancy
_atom_site_site_symmetry_order
_atom_site_calc_flag
_atom_site_refinement_flags_posn
_atom_site_refinement_flags_adp
_atom_site_refinement_flags_occupancy
_atom_site_disorder_assembly
_atom_site_disorder_group
Ir1 Ir 0.49205(2) 0.28154(2) 0.83288(2) 0.02489(5) Uani 1 1 d . . . . .
Ir2 Ir 0.92747(2) -0.00823(2) 0.70700(2) 0.02792(5) Uani 1 1 d . . . . .
S3 S 0.40678(14) 0.78368(12) 0.84573(7) 0.0484(3) Uani 1 1 d . . . . .
S2 S 0.53235(15) 0.23023(14) 0.56257(8) 0.0553(4) Uani 1 1 d . . . . .
S1 S 0.98089(16) 0.43101(18) 0.84412(9) 0.0695(5) Uani 1 1 d . . . . .
O37 O 0.5613(4) 0.7423(3) 0.67283(19) 0.0481(10) Uani 1 1 d . . . . .
O18 O -0.0767(3) 0.6126(3) 0.54242(15) 0.0416(9) Uani 1 1 d . . . . .
N29 N 0.6300(3) 0.2350(3) 0.76776(17) 0.0270(8) Uani 1 1 d . . . . .
N30 N 0.6890(3) 0.2922(3) 0.72833(16) 0.0256(8) Uani 1 1 d . . . . .
N1 N 0.4047(3) 0.2102(3) 0.77572(17) 0.0282(8) Uani 1 1 d . . . . .
N20 N 0.9578(3) 0.1292(3) 0.65224(17) 0.0292(8) Uani 1 1 d . . . . .
N28 N 0.6888(3) 0.1291(3) 0.76937(17) 0.0302(8) Uani 1 1 d . . . . .
N10 N 0.3657(4) 0.5167(3) 0.77407(18) 0.0351(9) Uani 1 1 d D . . . .
N43 N 1.0149(4) 0.0377(3) 0.7698(2) 0.0362(9) Uani 1 1 d . . . . .
O9 O 0.4345(5) 0.6792(3) 0.8341(2) 0.0665(13) Uani 1 1 d D . . . .
N8 N 0.2654(3) 0.4887(3) 0.71284(18) 0.0313(8) Uani 1 1 d . . . . .
N9 N 0.2888(4) 0.5713(3) 0.73492(19) 0.0365(9) Uani 1 1 d . . . . .
C11 C 0.3972(4) 0.4111(4) 0.7810(2) 0.0279(9) Uani 1 1 d . . . . .
C27 C 0.7861(4) 0.1168(4) 0.7308(2) 0.0268(9) Uani 1 1 d . . . . .
F5 F 0.6779(5) 0.3523(4) 0.5420(2) 0.0903(15) Uani 1 1 d . . . . .
C7 C 0.3289(4) 0.3908(4) 0.7394(2) 0.0280(9) Uani 1 1 d . . . . .
C26 C 0.7863(4) 0.2196(3) 0.7050(2) 0.0262(9) Uani 1 1 d . . . . .
F6 F 0.6574(5) 0.2793(6) 0.46628(19) 0.111(2) Uani 1 1 d . . . . .
O2 O 1.1026(4) 0.4110(5) 0.8262(2) 0.0875(19) Uani 1 1 d . . . . .
C12 C 0.1763(4) 0.5165(4) 0.6685(2) 0.0313(10) Uani 1 1 d . . . . .
C35 C 0.5461(4) 0.5653(4) 0.6519(2) 0.0321(10) Uani 1 1 d . . . . .
H35 H 0.4987 0.5960 0.6196 0.039 Uiso 1 1 calc R . . . .
C25 C 0.8813(4) 0.2298(4) 0.6612(2) 0.0285(9) Uani 1 1 d . . . . .
C36 C 0.5777(4) 0.4535(4) 0.6674(2) 0.0298(10) Uani 1 1 d . . . . .
H36 H 0.5511 0.4085 0.6459 0.036 Uiso 1 1 calc R . . . .
C31 C 0.6488(4) 0.4092(3) 0.7149(2) 0.0260(9) Uani 1 1 d . . . . .
C44 C 0.5375(5) 0.1617(4) 0.9136(2) 0.0368(11) Uani 1 1 d . . . . .
C48 C 0.6173(4) 0.2276(4) 0.9064(2) 0.0333(10) Uani 1 1 d . . . . .
C24 C 0.8995(4) 0.3245(4) 0.6303(2) 0.0340(10) Uani 1 1 d . . . . .
H24 H 0.8480 0.3928 0.6377 0.041 Uiso 1 1 calc R . . . .
C15 C 0.0025(4) 0.5836(4) 0.5868(2) 0.0288(9) Uani 1 1 d . . . . .
C21 C 1.0506(4) 0.1234(4) 0.6121(2) 0.0335(10) Uani 1 1 d . . . . .
H21 H 1.1035 0.0551 0.6061 0.040 Uiso 1 1 calc R . . . .
O10 O 0.4932(5) 0.8393(4) 0.8206(3) 0.0836(16) Uani 1 1 d . . . . .
C32 C 0.6894(4) 0.4742(4) 0.7480(2) 0.0322(10) Uani 1 1 d . . . . .
H32 H 0.7379 0.4431 0.7798 0.039 Uiso 1 1 calc R . . . .
C47 C 0.5496(4) 0.3406(4) 0.9082(2) 0.0335(10) Uani 1 1 d . . . . .
C45 C 0.4174(5) 0.2352(5) 0.9207(2) 0.0378(11) Uani 1 1 d . . . . .
F1 F 0.8482(4) 0.5105(6) 0.9355(3) 0.122(2) Uani 1 1 d . . . . .
C22 C 1.0710(4) 0.2141(4) 0.5794(2) 0.0352(11) Uani 1 1 d . . . . .
H22 H 1.1354 0.2069 0.5512 0.042 Uiso 1 1 calc R . . . .
C46 C 0.4258(4) 0.3447(4) 0.9185(2) 0.0354(11) Uani 1 1 d . . . . .
C55 C 0.9930(5) -0.1835(4) 0.7351(2) 0.0368(11) Uani 1 1 d . . . . .
C34 C 0.5860(4) 0.6309(4) 0.6850(2) 0.0337(10) Uani 1 1 d . . . . .
C13 C 0.0585(4) 0.5531(4) 0.6885(2) 0.0352(11) Uani 1 1 d . . . . .
H13 H 0.0381 0.5548 0.7295 0.042 Uiso 1 1 calc R . . . .
O5 O 0.5354(5) 0.1319(5) 0.5390(3) 0.0827(16) Uani 1 1 d . . . . .
C14 C -0.0297(4) 0.5873(4) 0.6476(2) 0.0314(10) Uani 1 1 d . . . . .
H14 H -0.1096 0.6124 0.6608 0.038 Uiso 1 1 calc R . . . .
C6 C 0.3333(4) 0.2787(4) 0.7339(2) 0.0308(10) Uani 1 1 d . . . . .
C16 C 0.1228(5) 0.5458(4) 0.5675(2) 0.0382(11) Uani 1 1 d . . . . .
H16 H 0.1439 0.5439 0.5265 0.046 Uiso 1 1 calc R . . . .
C2 C 0.4248(4) 0.1024(4) 0.7755(2) 0.0358(11) Uani 1 1 d . . . . .
H2 H 0.4740 0.0555 0.8036 0.043 Uiso 1 1 calc R . . . .
O4 O 0.5550(6) 0.2205(5) 0.6247(2) 0.0842(17) Uani 1 1 d . . . . .
C23 C 0.9948(5) 0.3157(4) 0.5888(2) 0.0375(11) Uani 1 1 d . . . . .
H23 H 1.0075 0.3781 0.5672 0.045 Uiso 1 1 calc R . . . .
O7 O 0.3275(5) 0.0439(5) 0.5364(3) 0.0892(18) Uani 1 1 d . . . . .
H7A H 0.3592 -0.0095 0.5154 0.134 Uiso 1 1 d G . . . .
H7B H 0.3818 0.0749 0.5374 0.134 Uiso 1 1 d G . . . .
C54 C 0.8650(5) -0.1489(4) 0.7358(3) 0.0449(13) Uani 1 1 d . . . . .
C56 C 1.0407(5) -0.1645(4) 0.6749(2) 0.0368(11) Uani 1 1 d . . . . .
C33 C 0.6566(5) 0.5859(4) 0.7329(2) 0.0355(11) Uani 1 1 d . . . . .
H33 H 0.6823 0.6309 0.7549 0.043 Uiso 1 1 calc R . . . .
C5 C 0.2810(5) 0.2380(4) 0.6922(2) 0.0423(12) Uani 1 1 d . . . . .
H5 H 0.2319 0.2855 0.6643 0.051 Uiso 1 1 calc R . . . .
C17 C 0.2099(5) 0.5116(4) 0.6080(2) 0.0381(11) Uani 1 1 d . . . . .
H17 H 0.2899 0.4857 0.5950 0.046 Uiso 1 1 calc R . . . .
C4 C 0.3026(6) 0.1263(5) 0.6926(3) 0.0508(15) Uani 1 1 d . . . . .
H4 H 0.2688 0.0977 0.6648 0.061 Uiso 1 1 calc R . . . .
C3 C 0.3747(5) 0.0578(5) 0.7347(3) 0.0455(13) Uani 1 1 d . . . . .
H3 H 0.3899 -0.0177 0.7358 0.055 Uiso 1 1 calc R . . . .
C42 C 1.0593(5) 0.0615(5) 0.8063(3) 0.0460(13) Uani 1 1 d . . . . .
C19 C -0.2015(4) 0.6505(5) 0.5597(2) 0.0441(13) Uani 1 1 d . . . . .
H19A H -0.2466 0.6688 0.5244 0.066 Uiso 1 1 calc GR . . . .
H19B H -0.2166 0.7142 0.5811 0.066 Uiso 1 1 calc GR . . . .
H19C H -0.2248 0.5939 0.5852 0.066 Uiso 1 1 calc GR . . . .
C58 C 0.8336(6) -0.1085(4) 0.6747(3) 0.0524(16) Uani 1 1 d . . . . .
C57 C 0.9419(6) -0.1188(4) 0.6382(3) 0.0461(14) Uani 1 1 d . . . . .
C52 C 0.6010(5) 0.4339(5) 0.9094(3) 0.0456(13) Uani 1 1 d . . . . .
H52A H 0.6792 0.4167 0.8895 0.068 Uiso 1 1 calc GR . . . .
H52B H 0.6063 0.4460 0.9505 0.068 Uiso 1 1 calc GR . . . .
H52C H 0.5504 0.4988 0.8892 0.068 Uiso 1 1 calc GR . . . .
C53 C 0.7501(5) 0.1853(5) 0.8991(3) 0.0487(14) Uani 1 1 d . . . . .
H53A H 0.7719 0.1218 0.8771 0.073 Uiso 1 1 calc GR . . . .
H53B H 0.7825 0.1660 0.9381 0.073 Uiso 1 1 calc GR . . . .
H53C H 0.7814 0.2409 0.8775 0.073 Uiso 1 1 calc GR . . . .
O6 O 0.4370(5) 0.3218(5) 0.5438(3) 0.101(2) Uani 1 1 d . . . . .
O8 O 0.2878(5) 0.8469(5) 0.8437(4) 0.115(2) Uani 1 1 d . . . . .
C61 C 1.1705(6) -0.1932(5) 0.6539(3) 0.0556(17) Uani 1 1 d . . . . .
H61A H 1.1832 -0.1383 0.6233 0.083 Uiso 1 1 calc GR . . . .
H61B H 1.1934 -0.2630 0.6378 0.083 Uiso 1 1 calc GR . . . .
H61C H 1.2178 -0.1967 0.6873 0.083 Uiso 1 1 calc GR . . . .
F4 F 0.7615(4) 0.1839(5) 0.5387(3) 0.128(2) Uani 1 1 d . . . . .
C49 C 0.5738(6) 0.0394(5) 0.9180(3) 0.0538(16) Uani 1 1 d . . . . .
H49A H 0.5072 0.0150 0.9104 0.081 Uiso 1 1 calc GR . . . .
H49B H 0.5994 0.0107 0.9576 0.081 Uiso 1 1 calc GR . . . .
H49C H 0.6383 0.0139 0.8888 0.081 Uiso 1 1 calc GR . . . .
F8 F 0.4024(9) 0.8626(5) 0.9470(2) 0.159(3) Uani 1 1 d . . . . .
C50 C 0.3061(6) 0.2012(6) 0.9327(3) 0.0600(18) Uani 1 1 d . . . . .
H50A H 0.2417 0.2553 0.9133 0.090 Uiso 1 1 calc GR . . . .
H50B H 0.2872 0.1945 0.9753 0.090 Uiso 1 1 calc GR . . . .
H50C H 0.3178 0.1320 0.9171 0.090 Uiso 1 1 calc GR . . . .
C38 C 0.4924(5) 0.7941(5) 0.6224(3) 0.0560(16) Uani 1 1 d . . . . .
H38A H 0.5321 0.7633 0.5864 0.084 Uiso 1 1 calc GR . . . .
H38B H 0.4839 0.8712 0.6186 0.084 Uiso 1 1 calc GR . . . .
H38C H 0.4149 0.7825 0.6284 0.084 Uiso 1 1 calc GR . . . .
C60 C 1.0628(6) -0.2285(5) 0.7898(3) 0.0523(15) Uani 1 1 d . . . . .
H60A H 1.1383 -0.2130 0.7841 0.078 Uiso 1 1 calc GR . . . .
H60B H 1.0758 -0.3063 0.7959 0.078 Uiso 1 1 calc GR . . . .
H60C H 1.0190 -0.1952 0.8243 0.078 Uiso 1 1 calc GR . . . .
F9 F 0.3728(8) 0.7053(5) 0.9554(2) 0.155(3) Uani 1 1 d . . . . .
C51 C 0.3247(5) 0.4452(5) 0.9287(3) 0.0520(15) Uani 1 1 d . . . . .
H51A H 0.3481 0.5090 0.9128 0.078 Uiso 1 1 calc GR . . . .
H51B H 0.3046 0.4480 0.9711 0.078 Uiso 1 1 calc GR . . . .
H51C H 0.2566 0.4429 0.9088 0.078 Uiso 1 1 calc GR . . . .
F3 F 0.9972(7) 0.5737(7) 0.9108(3) 0.146(3) Uani 1 1 d . . . . .
C39 C 0.6626(6) 0.2634(7) 0.5255(3) 0.067(2) Uani 1 1 d . . . . .
C62 C 0.9503(8) -0.0923(6) 0.5714(3) 0.073(2) Uani 1 1 d . . . . .
H62A H 0.8792 -0.0370 0.5592 0.110 Uiso 1 1 calc GR . . . .
H62B H 0.9586 -0.1571 0.5518 0.110 Uiso 1 1 calc GR . . . .
H62C H 1.0184 -0.0660 0.5602 0.110 Uiso 1 1 calc GR . . . .
C41 C 1.1158(7) 0.0938(7) 0.8536(4) 0.078(2) Uani 1 1 d . . . . .
H41A H 1.1170 0.1683 0.8441 0.117 Uiso 1 1 calc GR . . . .
H41B H 1.1961 0.0470 0.8565 0.117 Uiso 1 1 calc GR . . . .
H41C H 1.0715 0.0873 0.8913 0.117 Uiso 1 1 calc GR . . . .
C59 C 0.7827(7) -0.1623(6) 0.7884(4) 0.081(3) Uani 1 1 d . . . . .
H59A H 0.8124 -0.1471 0.8240 0.121 Uiso 1 1 calc GR . . . .
H59B H 0.7775 -0.2360 0.7933 0.121 Uiso 1 1 calc GR . . . .
H59C H 0.7050 -0.1123 0.7821 0.121 Uiso 1 1 calc GR . . . .
C66 C 0.4382(13) 0.7668(7) 0.9246(4) 0.100(4) Uani 1 1 d . . . . .
C63 C 0.7081(7) -0.0694(6) 0.6545(5) 0.091(3) Uani 1 1 d . . . . .
H63A H 0.6565 -0.0280 0.6845 0.137 Uiso 1 1 calc GR . . . .
H63B H 0.6816 -0.1313 0.6489 0.137 Uiso 1 1 calc GR . . . .
H63C H 0.7062 -0.0240 0.6172 0.137 Uiso 1 1 calc GR . . . .
C40 C 0.9575(9) 0.4905(12) 0.9124(5) 0.112(4) Uani 1 1 d . . . . .
O3 O 0.9009(5) 0.5305(6) 0.8089(3) 0.100(2) Uani 1 1 d . . . . .
O1 O 0.9296(6) 0.3466(5) 0.8485(4) 0.127(3) Uani 1 1 d . . . . .
F7 F 0.5455(7) 0.7180(7) 0.9343(3) 0.153(3) Uani 1 1 d . . . . .
F2 F 1.0289(6) 0.4105(11) 0.9522(3) 0.233(6) Uani 1 1 d . . . . .
C65 C -0.0255(16) 0.8573(13) 0.9604(8) 0.155(7) Uani 1 1 d . . . . .
C64 C 0.0768(16) 0.7728(15) 0.9651(6) 0.172(6) Uani 1 1 d . . . . .
H64A H 0.1430 0.7966 0.9466 0.258 Uiso 1 1 calc GR . . . .
H64B H 0.0695 0.7130 0.9452 0.258 Uiso 1 1 calc GR . . . .
H64C H 0.0899 0.7493 1.0069 0.258 Uiso 1 1 calc GR . . . .
N4 N -0.082(4) 0.946(3) 0.9795(14) 0.33(4) Uani 0.5 1 d D . P . .
N66 N -0.101(3) 0.906(3) 0.9419(14) 0.27(3) Uani 0.5 1 d D . P . .

loop_
_atom_site_aniso_label
_atom_site_aniso_U_11
_atom_site_aniso_U_22
_atom_site_aniso_U_33
_atom_site_aniso_U_23
_atom_site_aniso_U_13
_atom_site_aniso_U_12
Ir1 0.02256(9) 0.02652(9) 0.02522(9) -0.00117(7) -0.00271(6) -0.00662(7)
Ir2 0.02762(9) 0.02124(9) 0.03481(10) -0.00541(7) -0.00136(7) -0.00598(7)
S3 0.0582(9) 0.0391(7) 0.0468(8) -0.0064(6) -0.0109(7) -0.0089(7)
S2 0.0559(9) 0.0576(9) 0.0563(9) -0.0239(8) 0.0027(7) -0.0173(8)
S1 0.0499(9) 0.0935(14) 0.0710(11) -0.0188(10) 0.0201(8) -0.0321(10)
O37 0.064(3) 0.0235(18) 0.059(2) 0.0042(17) -0.014(2) -0.0162(18)
O18 0.0276(17) 0.061(2) 0.0316(18) 0.0032(16) -0.0066(14) -0.0078(16)
N29 0.0254(18) 0.0229(18) 0.0312(19) -0.0006(15) 0.0012(15) -0.0062(15)
N30 0.0256(18) 0.0248(19) 0.0273(18) -0.0010(15) -0.0035(14) -0.0088(15)
N1 0.0277(19) 0.030(2) 0.0287(19) -0.0027(16) -0.0024(15) -0.0116(16)
N20 0.0276(19) 0.028(2) 0.034(2) -0.0076(16) -0.0008(16) -0.0095(16)
N28 0.032(2) 0.0242(19) 0.034(2) -0.0001(16) -0.0018(16) -0.0087(16)
N10 0.032(2) 0.033(2) 0.036(2) 0.0000(17) -0.0080(17) -0.0028(17)
N43 0.032(2) 0.029(2) 0.047(2) -0.0061(18) -0.0108(19) -0.0044(17)
O9 0.096(4) 0.046(3) 0.059(3) -0.012(2) -0.016(3) -0.017(2)
N8 0.032(2) 0.026(2) 0.035(2) -0.0027(16) -0.0092(16) -0.0059(16)
N9 0.035(2) 0.030(2) 0.043(2) -0.0050(18) -0.0112(18) -0.0032(17)
C11 0.026(2) 0.027(2) 0.027(2) -0.0039(18) 0.0014(17) -0.0029(18)
C27 0.025(2) 0.025(2) 0.032(2) -0.0042(18) -0.0032(17) -0.0092(18)
F5 0.104(4) 0.118(4) 0.073(3) -0.027(3) 0.018(3) -0.069(3)
C7 0.025(2) 0.029(2) 0.028(2) -0.0019(18) -0.0030(17) -0.0056(18)
C26 0.028(2) 0.022(2) 0.028(2) -0.0037(17) -0.0010(17) -0.0069(18)
F6 0.107(4) 0.209(6) 0.046(2) -0.040(3) 0.015(2) -0.083(4)
O2 0.040(2) 0.152(5) 0.053(3) 0.013(3) 0.006(2) -0.011(3)
C12 0.032(2) 0.025(2) 0.037(2) -0.0012(19) -0.0113(19) -0.0063(19)
C35 0.031(2) 0.030(2) 0.035(2) 0.003(2) -0.0072(19) -0.009(2)
C25 0.028(2) 0.026(2) 0.031(2) -0.0051(18) -0.0016(18) -0.0074(18)
C36 0.033(2) 0.027(2) 0.032(2) -0.0047(19) -0.0025(19) -0.0121(19)
C31 0.026(2) 0.019(2) 0.031(2) -0.0023(17) 0.0022(17) -0.0050(17)
C44 0.048(3) 0.040(3) 0.024(2) 0.004(2) -0.005(2) -0.016(2)
C48 0.032(2) 0.038(3) 0.029(2) 0.001(2) -0.0087(19) -0.008(2)
C24 0.035(3) 0.028(2) 0.038(3) -0.003(2) 0.003(2) -0.010(2)
C15 0.027(2) 0.025(2) 0.032(2) 0.0029(18) -0.0067(18) -0.0050(18)
C21 0.028(2) 0.037(3) 0.037(3) -0.010(2) -0.0005(19) -0.009(2)
O10 0.098(4) 0.073(3) 0.087(4) 0.013(3) 0.010(3) -0.048(3)
C32 0.033(2) 0.036(3) 0.030(2) 0.000(2) -0.0056(19) -0.012(2)
C47 0.036(3) 0.037(3) 0.029(2) 0.000(2) -0.0080(19) -0.011(2)
C45 0.040(3) 0.053(3) 0.023(2) 0.000(2) -0.0012(19) -0.019(2)
F1 0.067(3) 0.196(6) 0.101(4) -0.052(4) 0.040(3) -0.031(4)
C22 0.033(2) 0.041(3) 0.033(2) -0.005(2) 0.006(2) -0.016(2)
C46 0.033(2) 0.047(3) 0.025(2) -0.007(2) -0.0037(19) -0.008(2)
C55 0.052(3) 0.019(2) 0.038(3) -0.0066(19) 0.007(2) -0.010(2)
C34 0.037(3) 0.022(2) 0.040(3) 0.002(2) 0.002(2) -0.009(2)
C13 0.039(3) 0.042(3) 0.026(2) -0.004(2) -0.0034(19) -0.013(2)
O5 0.094(4) 0.081(4) 0.086(4) -0.045(3) -0.006(3) -0.031(3)
C14 0.028(2) 0.030(2) 0.034(2) -0.0046(19) -0.0016(19) -0.0040(19)
C6 0.027(2) 0.030(2) 0.034(2) 0.0009(19) -0.0050(18) -0.0072(19)
C16 0.037(3) 0.048(3) 0.028(2) -0.002(2) -0.002(2) -0.010(2)
C2 0.036(3) 0.030(2) 0.042(3) 0.000(2) -0.006(2) -0.011(2)
O4 0.134(5) 0.095(4) 0.052(3) -0.021(3) 0.004(3) -0.073(4)
C23 0.042(3) 0.037(3) 0.036(3) -0.002(2) 0.005(2) -0.017(2)
O7 0.061(3) 0.086(4) 0.124(5) -0.056(4) 0.004(3) -0.011(3)
C54 0.048(3) 0.025(2) 0.065(4) -0.014(2) 0.013(3) -0.016(2)
C56 0.050(3) 0.022(2) 0.035(3) -0.0064(19) 0.006(2) -0.005(2)
C33 0.046(3) 0.027(2) 0.039(3) -0.005(2) -0.005(2) -0.017(2)
C5 0.050(3) 0.037(3) 0.044(3) 0.001(2) -0.019(2) -0.016(2)
C17 0.031(2) 0.039(3) 0.041(3) -0.004(2) 0.000(2) -0.005(2)
C4 0.059(4) 0.041(3) 0.062(4) -0.006(3) -0.026(3) -0.021(3)
C3 0.051(3) 0.033(3) 0.058(3) -0.003(2) -0.016(3) -0.017(2)
C42 0.037(3) 0.040(3) 0.059(4) -0.014(3) -0.015(3) -0.001(2)
C19 0.024(2) 0.056(4) 0.046(3) 0.004(3) -0.011(2) -0.004(2)
C58 0.054(4) 0.027(3) 0.082(5) -0.016(3) -0.020(3) -0.013(3)
C57 0.071(4) 0.024(2) 0.047(3) -0.007(2) -0.010(3) -0.018(3)
C52 0.056(3) 0.046(3) 0.041(3) -0.004(2) -0.015(3) -0.021(3)
C53 0.034(3) 0.060(4) 0.049(3) -0.003(3) -0.014(2) -0.005(3)
O6 0.054(3) 0.087(4) 0.150(6) -0.014(4) 0.000(3) 0.000(3)
O8 0.060(4) 0.085(4) 0.183(7) -0.012(4) -0.008(4) 0.006(3)
C61 0.059(4) 0.032(3) 0.061(4) -0.003(3) 0.025(3) 0.001(3)
F4 0.054(3) 0.141(5) 0.181(6) -0.035(5) -0.017(3) -0.003(3)
C49 0.082(5) 0.039(3) 0.042(3) 0.011(2) -0.013(3) -0.022(3)
F8 0.351(11) 0.100(4) 0.066(3) -0.033(3) 0.007(5) -0.122(6)
C50 0.062(4) 0.094(5) 0.038(3) 0.001(3) 0.005(3) -0.048(4)
C38 0.046(3) 0.033(3) 0.084(5) 0.012(3) -0.018(3) -0.006(3)
C60 0.072(4) 0.038(3) 0.041(3) 0.002(2) -0.001(3) -0.008(3)
F9 0.314(10) 0.120(5) 0.067(3) -0.010(3) 0.040(5) -0.131(6)
C51 0.042(3) 0.068(4) 0.041(3) -0.024(3) -0.002(2) -0.001(3)
F3 0.169(7) 0.200(8) 0.119(5) -0.061(5) 0.004(5) -0.114(6)
C39 0.056(4) 0.100(6) 0.051(4) -0.031(4) -0.001(3) -0.024(4)
C62 0.132(7) 0.047(4) 0.049(4) -0.005(3) -0.029(4) -0.031(4)
C41 0.063(4) 0.078(5) 0.094(6) -0.042(4) -0.038(4) 0.001(4)
C59 0.083(5) 0.052(4) 0.116(7) -0.031(4) 0.056(5) -0.041(4)
C66 0.196(12) 0.067(5) 0.063(5) -0.012(4) -0.023(6) -0.071(7)
C63 0.061(5) 0.052(4) 0.173(9) -0.023(5) -0.046(5) -0.020(4)
C40 0.081(7) 0.174(12) 0.097(7) -0.029(8) 0.025(6) -0.062(8)
O3 0.059(3) 0.139(6) 0.087(4) 0.043(4) -0.024(3) -0.022(3)
O1 0.104(5) 0.069(4) 0.205(8) -0.031(5) 0.043(5) -0.029(4)
F7 0.174(7) 0.172(7) 0.125(5) 0.025(5) -0.104(5) -0.058(6)
F2 0.093(5) 0.461(17) 0.086(4) 0.085(7) -0.011(4) -0.029(7)
C65 0.135(13) 0.104(11) 0.184(15) 0.027(11) 0.034(11) 0.002(9)
C64 0.204(18) 0.228(19) 0.104(10) -0.024(11) -0.022(11) -0.088(16)
N4 0.49(9) 0.16(4) 0.19(4) 0.03(3) 0.08(4) 0.11(4)
N66 0.27(4) 0.15(3) 0.25(5) 0.01(3) 0.06(3) 0.12(3)

loop_
_atom_type_symbol
_atom_type_description
_atom_type_scat_dispersion_real
_atom_type_scat_dispersion_imag
_atom_type_scat_source
C C 0.0033 0.0016 'International Tables Vol C Tables 4.2.6.8 and 6.1.1.4'
H H 0.0000 0.0000 'International Tables Vol C Tables 4.2.6.8 and 6.1.1.4'
F F 0.0171 0.0103 'International Tables Vol C Tables 4.2.6.8 and 6.1.1.4'
Ir Ir -1.4442 7.9887 'International Tables Vol C Tables 4.2.6.8 and 6.1.1.4'
N N 0.0061 0.0033 'International Tables Vol C Tables 4.2.6.8 and 6.1.1.4'
O O 0.0106 0.0060 'International Tables Vol C Tables 4.2.6.8 and 6.1.1.4'
S S 0.1246 0.1234 'International Tables Vol C Tables 4.2.6.8 and 6.1.1.4'

loop_
_geom_angle_atom_site_label_1
_geom_angle_atom_site_label_2
_geom_angle_atom_site_label_3
_geom_angle
_geom_angle_site_symmetry_1
_geom_angle_site_symmetry_3
_geom_angle_publ_flag
N29 Ir1 N1 81.13(14) . . ?
N29 Ir1 C44 107.00(17) . . ?
N29 Ir1 C48 91.79(16) . . ?
N29 Ir1 C47 111.70(17) . . ?
N29 Ir1 C45 145.04(18) . . ?
N29 Ir1 C46 150.56(17) . . ?
N1 Ir1 C44 106.04(17) . . ?
N1 Ir1 C48 138.53(17) . . ?
N1 Ir1 C47 165.28(17) . . ?
N1 Ir1 C45 100.60(17) . . ?
N1 Ir1 C46 127.97(17) . . ?
C11 Ir1 N29 94.65(16) . . ?
C11 Ir1 N1 76.39(17) . . ?
C11 Ir1 C44 158.35(19) . . ?
C11 Ir1 C48 145.08(19) . . ?
C11 Ir1 C47 108.55(18) . . ?
C11 Ir1 C45 119.87(19) . . ?
C11 Ir1 C46 96.73(18) . . ?
C48 Ir1 C44 37.40(19) . . ?
C47 Ir1 C44 64.14(19) . . ?
C47 Ir1 C48 38.25(18) . . ?
C47 Ir1 C45 64.80(19) . . ?
C45 Ir1 C44 38.57(19) . . ?
C45 Ir1 C48 63.65(19) . . ?
C46 Ir1 C44 64.42(19) . . ?
C46 Ir1 C48 63.98(18) . . ?
C46 Ir1 C47 38.86(18) . . ?
C46 Ir1 C45 38.7(2) . . ?
N20 Ir2 C55 147.30(17) . . ?
N20 Ir2 C54 160.3(2) . . ?
N20 Ir2 C56 111.62(16) . . ?
N20 Ir2 C58 121.1(2) . . ?
N20 Ir2 C57 99.93(18) . . ?
N43 Ir2 N20 84.50(16) . . ?
N43 Ir2 C55 94.75(18) . . ?
N43 Ir2 C54 115.1(2) . . ?
N43 Ir2 C56 109.09(18) . . ?
N43 Ir2 C58 154.4(2) . . ?
N43 Ir2 C57 145.9(2) . . ?
C27 Ir2 N20 76.91(16) . . ?
C27 Ir2 N43 85.44(17) . . ?
C27 Ir2 C55 135.72(18) . . ?
C27 Ir2 C54 102.25(19) . . ?
C27 Ir2 C56 163.38(19) . . ?
C27 Ir2 C58 99.0(2) . . ?
C27 Ir2 C57 128.6(2) . . ?
C55 Ir2 C56 38.06(18) . . ?
C54 Ir2 C55 38.6(2) . . ?
C54 Ir2 C56 64.73(19) . . ?
C54 Ir2 C57 64.9(2) . . ?
C58 Ir2 C55 64.5(2) . . ?
C58 Ir2 C54 39.3(2) . . ?
C58 Ir2 C56 64.4(2) . . ?
C58 Ir2 C57 38.6(2) . . ?
C57 Ir2 C55 63.6(2) . . ?
C57 Ir2 C56 37.8(2) . . ?
O9 S3 O10 114.2(3) . . ?
O9 S3 O8 118.4(4) . . ?
O9 S3 C66 100.5(4) . . ?
O10 S3 C66 100.1(4) . . ?
O8 S3 O10 115.1(4) . . ?
O8 S3 C66 104.9(6) . . ?
O5 S2 O4 115.7(4) . . ?
O5 S2 O6 114.5(4) . . ?
O5 S2 C39 103.3(3) . . ?
O4 S2 C39 102.8(3) . . ?
O6 S2 O4 114.9(4) . . ?
O6 S2 C39 103.1(4) . . ?
O2 S1 C40 107.3(4) . . ?
O2 S1 O3 113.3(3) . . ?
O3 S1 C40 95.2(5) . . ?
O1 S1 O2 119.5(4) . . ?
O1 S1 C40 110.1(5) . . ?
O1 S1 O3 108.7(5) . . ?
C34 O37 C38 118.5(4) . . ?
C15 O18 C19 118.2(4) . . ?
N30 N29 Ir1 132.9(3) . . ?
N28 N29 Ir1 116.9(3) . . ?
N28 N29 N30 109.2(3) . . ?
N29 N30 C31 123.8(4) . . ?
C26 N30 N29 107.6(3) . . ?
C26 N30 C31 128.6(4) . . ?
C6 N1 Ir1 117.7(3) . . ?
C2 N1 Ir1 123.3(3) . . ?
C2 N1 C6 118.7(4) . . ?
C25 N20 Ir2 117.6(3) . . ?
C21 N20 Ir2 124.0(3) . . ?
C21 N20 C25 118.2(4) . . ?
N29 N28 C27 108.4(4) . . ?
C11 N10 N9 121.3(4) . . ?
C42 N43 Ir2 176.7(5) . . ?
N9 N8 C7 111.3(4) . . ?
N9 N8 C12 117.0(4) . . ?
C7 N8 C12 131.7(4) . . ?
N10 N9 N8 99.7(3) . . ?
N10 C11 Ir1 142.6(4) . . ?
N10 C11 C7 99.8(4) . . ?
C7 C11 Ir1 117.3(3) . . ?
N28 C27 Ir2 136.4(3) . . ?
N28 C27 C26 107.5(4) . . ?
C26 C27 Ir2 116.0(3) . . ?
N8 C7 C11 107.8(4) . . ?
N8 C7 C6 133.6(4) . . ?
C11 C7 C6 118.5(4) . . ?
N30 C26 C27 107.4(4) . . ?
N30 C26 C25 133.7(4) . . ?
C27 C26 C25 118.9(4) . . ?
C13 C12 N8 117.7(4) . . ?
C13 C12 C17 121.6(4) . . ?
C17 C12 N8 120.5(4) . . ?
C36 C35 H35 120.4 . . ?
C36 C35 C34 119.1(4) . . ?
C34 C35 H35 120.4 . . ?
N20 C25 C26 110.3(4) . . ?
N20 C25 C24 121.3(4) . . ?
C24 C25 C26 128.4(4) . . ?
C35 C36 H36 120.2 . . ?
C31 C36 C35 119.7(4) . . ?
C31 C36 H36 120.2 . . ?
C36 C31 N30 119.7(4) . . ?
C36 C31 C32 121.4(4) . . ?
C32 C31 N30 118.7(4) . . ?
C48 C44 Ir1 71.0(3) . . ?
C48 C44 C45 107.1(4) . . ?
C48 C44 C49 125.3(5) . . ?
C45 C44 Ir1 68.7(3) . . ?
C45 C44 C49 127.4(5) . . ?
C49 C44 Ir1 129.3(4) . . ?
C44 C48 Ir1 71.6(3) . . ?
C44 C48 C47 109.1(4) . . ?
C44 C48 C53 125.2(5) . . ?
C47 C48 Ir1 68.8(3) . . ?
C47 C48 C53 125.7(5) . . ?
C53 C48 Ir1 126.4(4) . . ?
C25 C24 H24 120.4 . . ?
C23 C24 C25 119.1(5) . . ?
C23 C24 H24 120.4 . . ?
O18 C15 C14 124.3(4) . . ?
O18 C15 C16 115.8(4) . . ?
C14 C15 C16 119.9(4) . . ?
N20 C21 H21 118.6 . . ?
N20 C21 C22 122.8(5) . . ?
C22 C21 H21 118.6 . . ?
C31 C32 H32 120.6 . . ?
C33 C32 C31 118.8(4) . . ?
C33 C32 H32 120.6 . . ?
C48 C47 Ir1 72.9(3) . . ?
C48 C47 C46 107.6(4) . . ?
C48 C47 C52 125.5(5) . . ?
C46 C47 Ir1 70.4(3) . . ?
C46 C47 C52 126.2(5) . . ?
C52 C47 Ir1 129.7(4) . . ?
C44 C45 Ir1 72.8(3) . . ?
C44 C45 C50 125.6(5) . . ?
C46 C45 Ir1 70.2(3) . . ?
C46 C45 C44 108.2(4) . . ?
C46 C45 C50 126.1(5) . . ?
C50 C45 Ir1 126.1(4) . . ?
C21 C22 H22 120.5 . . ?
C21 C22 C23 119.1(4) . . ?
C23 C22 H22 120.5 . . ?
C47 C46 Ir1 70.8(3) . . ?
C47 C46 C51 125.7(5) . . ?
C45 C46 Ir1 71.2(3) . . ?
C45 C46 C47 108.0(4) . . ?
C45 C46 C51 126.2(5) . . ?
C51 C46 Ir1 126.4(4) . . ?
C54 C55 Ir2 69.5(3) . . ?
C54 C55 C56 109.2(5) . . ?
C54 C55 C60 124.2(5) . . ?
C56 C55 Ir2 71.9(3) . . ?
C56 C55 C60 126.6(5) . . ?
C60 C55 Ir2 123.3(4) . . ?
O37 C34 C35 123.8(5) . . ?
O37 C34 C33 115.4(4) . . ?
C33 C34 C35 120.8(4) . . ?
C12 C13 H13 120.0 . . ?
C12 C13 C14 120.0(4) . . ?
C14 C13 H13 120.0 . . ?
C15 C14 C13 119.1(4) . . ?
C15 C14 H14 120.5 . . ?
C13 C14 H14 120.5 . . ?
N1 C6 C7 110.1(4) . . ?
N1 C6 C5 121.1(4) . . ?
C5 C6 C7 128.7(4) . . ?
C15 C16 H16 119.5 . . ?
C17 C16 C15 121.0(5) . . ?
C17 C16 H16 119.5 . . ?
N1 C2 H2 118.9 . . ?
N1 C2 C3 122.2(5) . . ?
C3 C2 H2 118.9 . . ?
C24 C23 H23 120.3 . . ?
C22 C23 C24 119.4(5) . . ?
C22 C23 H23 120.3 . . ?
H7A O7 H7B 104.5 . . ?
C55 C54 Ir2 71.9(3) . . ?
C55 C54 C58 106.8(5) . . ?
C55 C54 C59 125.8(6) . . ?
C58 C54 Ir2 69.9(3) . . ?
C58 C54 C59 127.2(6) . . ?
C59 C54 Ir2 127.3(4) . . ?
C55 C56 Ir2 70.0(3) . . ?
C55 C56 C61 126.5(5) . . ?
C57 C56 Ir2 69.8(3) . . ?
C57 C56 C55 107.1(5) . . ?
C57 C56 C61 126.4(5) . . ?
C61 C56 Ir2 127.9(4) . . ?
C32 C33 H33 119.9 . . ?
C34 C33 C32 120.1(4) . . ?
C34 C33 H33 119.9 . . ?
C6 C5 H5 120.3 . . ?
C4 C5 C6 119.4(5) . . ?
C4 C5 H5 120.3 . . ?
C12 C17 H17 120.8 . . ?
C16 C17 C12 118.3(5) . . ?
C16 C17 H17 120.8 . . ?
C5 C4 H4 120.4 . . ?
C3 C4 C5 119.1(5) . . ?
C3 C4 H4 120.4 . . ?
C2 C3 H3 120.3 . . ?
C4 C3 C2 119.3(5) . . ?
C4 C3 H3 120.3 . . ?
N43 C42 C41 179.2(7) . . ?
O18 C19 H19A 109.5 . . ?
O18 C19 H19B 109.5 . . ?
O18 C19 H19C 109.5 . . ?
H19A C19 H19B 109.5 . . ?
H19A C19 H19C 109.5 . . ?
H19B C19 H19C 109.5 . . ?
C54 C58 Ir2 70.8(3) . . ?
C54 C58 C63 124.6(7) . . ?
C57 C58 Ir2 72.0(3) . . ?
C57 C58 C54 107.9(5) . . ?
C57 C58 C63 127.4(7) . . ?
C63 C58 Ir2 125.5(4) . . ?
C56 C57 Ir2 72.4(3) . . ?
C56 C57 C58 109.1(5) . . ?
C56 C57 C62 125.3(6) . . ?
C58 C57 Ir2 69.4(3) . . ?
C58 C57 C62 125.5(6) . . ?
C62 C57 Ir2 127.1(4) . . ?
C47 C52 H52A 109.5 . . ?
C47 C52 H52B 109.5 . . ?
C47 C52 H52C 109.5 . . ?
H52A C52 H52B 109.5 . . ?
H52A C52 H52C 109.5 . . ?
H52B C52 H52C 109.5 . . ?
C48 C53 H53A 109.5 . . ?
C48 C53 H53B 109.5 . . ?
C48 C53 H53C 109.5 . . ?
H53A C53 H53B 109.5 . . ?
H53A C53 H53C 109.5 . . ?
H53B C53 H53C 109.5 . . ?
C56 C61 H61A 109.5 . . ?
C56 C61 H61B 109.5 . . ?
C56 C61 H61C 109.5 . . ?
H61A C61 H61B 109.5 . . ?
H61A C61 H61C 109.5 . . ?
H61B C61 H61C 109.5 . . ?
C44 C49 H49A 109.5 . . ?
C44 C49 H49B 109.5 . . ?
C44 C49 H49C 109.5 . . ?
H49A C49 H49B 109.5 . . ?
H49A C49 H49C 109.5 . . ?
H49B C49 H49C 109.5 . . ?
C45 C50 H50A 109.5 . . ?
C45 C50 H50B 109.5 . . ?
C45 C50 H50C 109.5 . . ?
H50A C50 H50B 109.5 . . ?
H50A C50 H50C 109.5 . . ?
H50B C50 H50C 109.5 . . ?
O37 C38 H38A 109.5 . . ?
O37 C38 H38B 109.5 . . ?
O37 C38 H38C 109.5 . . ?
H38A C38 H38B 109.5 . . ?
H38A C38 H38C 109.5 . . ?
H38B C38 H38C 109.5 . . ?
C55 C60 H60A 109.5 . . ?
C55 C60 H60B 109.5 . . ?
C55 C60 H60C 109.5 . . ?
H60A C60 H60B 109.5 . . ?
H60A C60 H60C 109.5 . . ?
H60B C60 H60C 109.5 . . ?
C46 C51 H51A 109.5 . . ?
C46 C51 H51B 109.5 . . ?
C46 C51 H51C 109.5 . . ?
H51A C51 H51B 109.5 . . ?
H51A C51 H51C 109.5 . . ?
H51B C51 H51C 109.5 . . ?
F5 C39 S2 113.4(5) . . ?
F5 C39 F6 105.8(7) . . ?
F5 C39 F4 105.8(6) . . ?
F6 C39 S2 112.4(5) . . ?
F6 C39 F4 108.6(6) . . ?
F4 C39 S2 110.6(6) . . ?
C57 C62 H62A 109.5 . . ?
C57 C62 H62B 109.5 . . ?
C57 C62 H62C 109.5 . . ?
H62A C62 H62B 109.5 . . ?
H62A C62 H62C 109.5 . . ?
H62B C62 H62C 109.5 . . ?
C42 C41 H41A 109.5 . . ?
C42 C41 H41B 109.5 . . ?
C42 C41 H41C 109.5 . . ?
H41A C41 H41B 109.5 . . ?
H41A C41 H41C 109.5 . . ?
H41B C41 H41C 109.5 . . ?
C54 C59 H59A 109.5 . . ?
C54 C59 H59B 109.5 . . ?
C54 C59 H59C 109.5 . . ?
H59A C59 H59B 109.5 . . ?
H59A C59 H59C 109.5 . . ?
H59B C59 H59C 109.5 . . ?
F8 C66 S3 109.9(7) . . ?
F8 C66 F9 106.0(9) . . ?
F9 C66 S3 108.8(7) . . ?
F7 C66 S3 113.6(8) . . ?
F7 C66 F8 111.6(9) . . ?
F7 C66 F9 106.5(9) . . ?
C58 C63 H63A 109.5 . . ?
C58 C63 H63B 109.5 . . ?
C58 C63 H63C 109.5 . . ?
H63A C63 H63B 109.5 . . ?
H63A C63 H63C 109.5 . . ?
H63B C63 H63C 109.5 . . ?
F1 C40 S1 114.1(8) . . ?
F1 C40 F2 106.8(9) . . ?
F3 C40 S1 113.7(8) . . ?
F3 C40 F1 112.0(11) . . ?
F3 C40 F2 105.0(10) . . ?
F2 C40 S1 104.4(9) . . ?
N4 C65 C64 144(3) . . ?
N66 C65 C64 157(3) . . ?
N66 C65 N4 57.6(11) . . ?
C65 C64 H64A 109.5 . . ?
C65 C64 H64B 109.5 . . ?
C65 C64 H64C 109.5 . . ?
H64A C64 H64B 109.5 . . ?
H64A C64 H64C 109.5 . . ?
H64B C64 H64C 109.5 . . ?
N66 N4 C65 51(2) . . ?
C65 N66 N4 71(3) . . ?

loop_
_geom_bond_atom_site_label_1
_geom_bond_atom_site_label_2
_geom_bond_distance
_geom_bond_site_symmetry_2
_geom_bond_publ_flag
Ir1 N29 2.077(4) . ?
Ir1 N1 2.145(4) . ?
Ir1 C11 2.011(4) . ?
Ir1 C44 2.227(5) . ?
Ir1 C48 2.219(5) . ?
Ir1 C47 2.164(5) . ?
Ir1 C45 2.172(5) . ?
Ir1 C46 2.158(5) . ?
Ir2 N20 2.129(4) . ?
Ir2 N43 2.048(4) . ?
Ir2 C27 2.021(4) . ?
Ir2 C55 2.188(5) . ?
Ir2 C54 2.155(5) . ?
Ir2 C56 2.213(5) . ?
Ir2 C58 2.143(5) . ?
Ir2 C57 2.178(5) . ?
S3 O9 1.335(4) . ?
S3 O10 1.446(5) . ?
S3 O8 1.395(6) . ?
S3 C66 1.811(9) . ?
S2 O5 1.415(5) . ?
S2 O4 1.425(5) . ?
S2 O6 1.416(6) . ?
S2 C39 1.813(8) . ?
S1 O2 1.405(5) . ?
S1 C40 1.753(11) . ?
S1 O3 1.525(6) . ?
S1 O1 1.378(7) . ?
O37 C34 1.372(6) . ?
O37 C38 1.430(7) . ?
O18 C15 1.367(5) . ?
O18 C19 1.432(6) . ?
N29 N30 1.355(5) . ?
N29 N28 1.329(5) . ?
N30 C26 1.351(6) . ?
N30 C31 1.439(5) . ?
N1 C6 1.367(6) . ?
N1 C2 1.334(6) . ?
N20 C25 1.363(6) . ?
N20 C21 1.339(6) . ?
N28 C27 1.351(6) . ?
N10 N9 1.304(5) . ?
N10 C11 1.291(6) . ?
N43 C42 1.125(7) . ?
N8 N9 1.329(6) . ?
N8 C7 1.357(6) . ?
N8 C12 1.447(6) . ?
C11 C7 1.378(6) . ?
C27 C26 1.378(6) . ?
F5 C39 1.305(8) . ?
C7 C6 1.444(6) . ?
C26 C25 1.444(6) . ?
F6 C39 1.323(8) . ?
C12 C13 1.374(7) . ?
C12 C17 1.381(7) . ?
C35 H35 0.9300 . ?
C35 C36 1.383(6) . ?
C35 C34 1.388(7) . ?
C25 C24 1.389(6) . ?
C36 H36 0.9300 . ?
C36 C31 1.375(6) . ?
C31 C32 1.385(6) . ?
C44 C48 1.426(7) . ?
C44 C45 1.454(7) . ?
C44 C49 1.494(7) . ?
C48 C47 1.437(7) . ?
C48 C53 1.493(7) . ?
C24 H24 0.9300 . ?
C24 C23 1.376(7) . ?
C15 C14 1.383(6) . ?
C15 C16 1.396(7) . ?
C21 H21 0.9300 . ?
C21 C22 1.372(7) . ?
C32 H32 0.9300 . ?
C32 C33 1.380(7) . ?
C47 C46 1.438(7) . ?
C47 C52 1.496(7) . ?
C45 C46 1.433(7) . ?
C45 C50 1.488(8) . ?
F1 C40 1.302(10) . ?
C22 H22 0.9300 . ?
C22 C23 1.374(7) . ?
C46 C51 1.497(7) . ?
C55 C54 1.435(8) . ?
C55 C56 1.435(7) . ?
C55 C60 1.497(8) . ?
C34 C33 1.379(7) . ?
C13 H13 0.9300 . ?
C13 C14 1.384(7) . ?
C14 H14 0.9300 . ?
C6 C5 1.390(7) . ?
C16 H16 0.9300 . ?
C16 C17 1.368(7) . ?
C2 H2 0.9300 . ?
C2 C3 1.389(7) . ?
C23 H23 0.9300 . ?
O7 H7A 0.8499 . ?
O7 H7B 0.8496 . ?
C54 C58 1.446(9) . ?
C54 C59 1.482(8) . ?
C56 C57 1.424(8) . ?
C56 C61 1.503(8) . ?
C33 H33 0.9300 . ?
C5 H5 0.9300 . ?
C5 C4 1.380(7) . ?
C17 H17 0.9300 . ?
C4 H4 0.9300 . ?
C4 C3 1.375(8) . ?
C3 H3 0.9300 . ?
C42 C41 1.458(8) . ?
C19 H19A 0.9600 . ?
C19 H19B 0.9600 . ?
C19 H19C 0.9600 . ?
C58 C57 1.429(9) . ?
C58 C63 1.504(9) . ?
C57 C62 1.496(8) . ?
C52 H52A 0.9600 . ?
C52 H52B 0.9600 . ?
C52 H52C 0.9600 . ?
C53 H53A 0.9600 . ?
C53 H53B 0.9600 . ?
C53 H53C 0.9600 . ?
C61 H61A 0.9600 . ?
C61 H61B 0.9600 . ?
C61 H61C 0.9600 . ?
F4 C39 1.330(9) . ?
C49 H49A 0.9600 . ?
C49 H49B 0.9600 . ?
C49 H49C 0.9600 . ?
F8 C66 1.320(10) . ?
C50 H50A 0.9600 . ?
C50 H50B 0.9600 . ?
C50 H50C 0.9600 . ?
C38 H38A 0.9600 . ?
C38 H38B 0.9600 . ?
C38 H38C 0.9600 . ?
C60 H60A 0.9600 . ?
C60 H60B 0.9600 . ?
C60 H60C 0.9600 . ?
F9 C66 1.351(11) . ?
C51 H51A 0.9600 . ?
C51 H51B 0.9600 . ?
C51 H51C 0.9600 . ?
F3 C40 1.282(13) . ?
C62 H62A 0.9600 . ?
C62 H62B 0.9600 . ?
C62 H62C 0.9600 . ?
C41 H41A 0.9600 . ?
C41 H41B 0.9600 . ?
C41 H41C 0.9600 . ?
C59 H59A 0.9600 . ?
C59 H59B 0.9600 . ?
C59 H59C 0.9600 . ?
C66 F7 1.257(14) . ?
C63 H63A 0.9600 . ?
C63 H63B 0.9600 . ?
C63 H63C 0.9600 . ?
C40 F2 1.402(14) . ?
C65 C64 1.363(19) . ?
C65 N4 1.23(3) . ?
C65 N66 1.01(3) . ?
C64 H64A 0.9600 . ?
C64 H64B 0.9600 . ?
C64 H64C 0.9600 . ?
N4 N66 1.1000(10) . ?

loop_
_geom_torsion_atom_site_label_1
_geom_torsion_atom_site_label_2
_geom_torsion_atom_site_label_3
_geom_torsion_atom_site_label_4
_geom_torsion
_geom_torsion_site_symmetry_1
_geom_torsion_site_symmetry_2
_geom_torsion_site_symmetry_3
_geom_torsion_site_symmetry_4
_geom_torsion_publ_flag
Ir1 N29 N30 C26 167.7(3) . . . . ?
Ir1 N29 N30 C31 -13.4(6) . . . . ?
Ir1 N29 N28 C27 -170.0(3) . . . . ?
Ir1 N1 C6 C7 -2.3(5) . . . . ?
Ir1 N1 C6 C5 175.0(4) . . . . ?
Ir1 N1 C2 C3 -174.5(4) . . . . ?
Ir1 C11 C7 N8 175.2(3) . . . . ?
Ir1 C11 C7 C6 -2.4(6) . . . . ?
Ir1 C44 C48 C47 58.8(3) . . . . ?
Ir1 C44 C48 C53 -122.1(5) . . . . ?
Ir1 C44 C45 C46 -61.6(3) . . . . ?
Ir1 C44 C45 C50 122.4(5) . . . . ?
Ir1 C48 C47 C46 62.2(3) . . . . ?
Ir1 C48 C47 C52 -127.0(5) . . . . ?
Ir1 C47 C46 C45 61.8(3) . . . . ?
Ir1 C47 C46 C51 -121.5(5) . . . . ?
Ir1 C45 C46 C47 -61.5(3) . . . . ?
Ir1 C45 C46 C51 121.8(5) . . . . ?
Ir2 N20 C25 C26 -4.5(5) . . . . ?
Ir2 N20 C25 C24 175.5(4) . . . . ?
Ir2 N20 C21 C22 -176.9(4) . . . . ?
Ir2 C27 C26 N30 -177.1(3) . . . . ?
Ir2 C27 C26 C25 3.6(6) . . . . ?
Ir2 C55 C54 C58 61.6(3) . . . . ?
Ir2 C55 C54 C59 -123.4(5) . . . . ?
Ir2 C55 C56 C57 -60.2(3) . . . . ?
Ir2 C55 C56 C61 122.9(5) . . . . ?
Ir2 C54 C58 C57 62.9(4) . . . . ?
Ir2 C54 C58 C63 -120.4(6) . . . . ?
Ir2 C56 C57 C58 -60.0(4) . . . . ?
Ir2 C56 C57 C62 123.5(5) . . . . ?
Ir2 C58 C57 C56 61.9(4) . . . . ?
Ir2 C58 C57 C62 -121.6(5) . . . . ?
O37 C34 C33 C32 -178.3(5) . . . . ?
O18 C15 C14 C13 178.3(5) . . . . ?
O18 C15 C16 C17 -178.2(5) . . . . ?
N29 N30 C26 C27 0.0(5) . . . . ?
N29 N30 C26 C25 179.2(5) . . . . ?
N29 N30 C31 C36 -92.2(5) . . . . ?
N29 N30 C31 C32 92.0(5) . . . . ?
N29 N28 C27 Ir2 176.2(4) . . . . ?
N29 N28 C27 C26 0.2(5) . . . . ?
N30 N29 N28 C27 -0.2(5) . . . . ?
N30 C26 C25 N20 -178.4(5) . . . . ?
N30 C26 C25 C24 1.6(9) . . . . ?
N30 C31 C32 C33 176.2(4) . . . . ?
N1 C6 C5 C4 -0.8(8) . . . . ?
N1 C2 C3 C4 0.5(9) . . . . ?
N20 C25 C24 C23 1.9(7) . . . . ?
N20 C21 C22 C23 1.4(8) . . . . ?
N28 N29 N30 C26 0.1(5) . . . . ?
N28 N29 N30 C31 179.0(4) . . . . ?
N28 C27 C26 N30 -0.1(5) . . . . ?
N28 C27 C26 C25 -179.5(4) . . . . ?
N10 C11 C7 N8 0.1(5) . . . . ?
N10 C11 C7 C6 -177.5(4) . . . . ?
O9 S3 C66 F8 -172.5(8) . . . . ?
O9 S3 C66 F9 -56.8(9) . . . . ?
O9 S3 C66 F7 61.7(8) . . . . ?
N8 C7 C6 N1 -173.8(5) . . . . ?
N8 C7 C6 C5 9.1(9) . . . . ?
N8 C12 C13 C14 175.9(4) . . . . ?
N8 C12 C17 C16 -175.6(5) . . . . ?
N9 N10 C11 Ir1 -173.1(4) . . . . ?
N9 N10 C11 C7 -0.4(6) . . . . ?
N9 N8 C7 C11 0.1(5) . . . . ?
N9 N8 C7 C6 177.2(5) . . . . ?
N9 N8 C12 C13 -75.5(6) . . . . ?
N9 N8 C12 C17 101.2(5) . . . . ?
C11 N10 N9 N8 0.4(6) . . . . ?
C11 C7 C6 N1 3.0(6) . . . . ?
C11 C7 C6 C5 -174.0(5) . . . . ?
C27 C26 C25 N20 0.7(6) . . . . ?
C27 C26 C25 C24 -179.3(5) . . . . ?
C7 N8 N9 N10 -0.3(5) . . . . ?
C7 N8 C12 C13 101.2(6) . . . . ?
C7 N8 C12 C17 -82.1(7) . . . . ?
C7 C6 C5 C4 176.0(5) . . . . ?
C26 N30 C31 C36 86.5(6) . . . . ?
C26 N30 C31 C32 -89.3(6) . . . . ?
C26 C25 C24 C23 -178.1(5) . . . . ?
O2 S1 C40 F1 -177.9(9) . . . . ?
O2 S1 C40 F3 52.0(11) . . . . ?
O2 S1 C40 F2 -61.8(8) . . . . ?
C12 N8 N9 N10 177.0(4) . . . . ?
C12 N8 C7 C11 -176.7(5) . . . . ?
C12 N8 C7 C6 0.4(9) . . . . ?
C12 C13 C14 C15 0.3(7) . . . . ?
C35 C36 C31 N30 -175.4(4) . . . . ?
C35 C36 C31 C32 0.2(7) . . . . ?
C35 C34 C33 C32 0.5(8) . . . . ?
C25 N20 C21 C22 -0.6(7) . . . . ?
C25 C24 C23 C22 -1.1(8) . . . . ?
C36 C35 C34 O37 178.9(5) . . . . ?
C36 C35 C34 C33 0.2(7) . . . . ?
C36 C31 C32 C33 0.5(7) . . . . ?
C31 N30 C26 C27 -178.8(4) . . . . ?
C31 N30 C26 C25 0.4(8) . . . . ?
C31 C32 C33 C34 -0.9(7) . . . . ?
C44 C48 C47 Ir1 -60.5(3) . . . . ?
C44 C48 C47 C46 1.7(5) . . . . ?
C44 C48 C47 C52 172.4(5) . . . . ?
C44 C45 C46 Ir1 63.3(3) . . . . ?
C44 C45 C46 C47 1.7(5) . . . . ?
C44 C45 C46 C51 -174.9(5) . . . . ?
C48 C44 C45 Ir1 60.9(3) . . . . ?
C48 C44 C45 C46 -0.7(5) . . . . ?
C48 C44 C45 C50 -176.7(5) . . . . ?
C48 C47 C46 Ir1 -63.9(3) . . . . ?
C48 C47 C46 C45 -2.1(5) . . . . ?
C48 C47 C46 C51 174.6(5) . . . . ?
C15 C16 C17 C12 -0.8(8) . . . . ?
C21 N20 C25 C26 179.0(4) . . . . ?
C21 N20 C25 C24 -1.0(7) . . . . ?
C21 C22 C23 C24 -0.4(8) . . . . ?
O10 S3 C66 F8 70.4(9) . . . . ?
O10 S3 C66 F9 -173.9(8) . . . . ?
O10 S3 C66 F7 -55.4(7) . . . . ?
C45 C44 C48 Ir1 -59.4(3) . . . . ?
C45 C44 C48 C47 -0.6(5) . . . . ?
C45 C44 C48 C53 178.5(5) . . . . ?
C55 C54 C58 Ir2 -62.9(3) . . . . ?
C55 C54 C58 C57 -0.1(6) . . . . ?
C55 C54 C58 C63 176.7(5) . . . . ?
C55 C56 C57 Ir2 60.4(3) . . . . ?
C55 C56 C57 C58 0.4(6) . . . . ?
C55 C56 C57 C62 -176.2(5) . . . . ?
C34 C35 C36 C31 -0.6(7) . . . . ?
C13 C12 C17 C16 1.0(8) . . . . ?
O5 S2 C39 F5 -178.9(6) . . . . ?
O5 S2 C39 F6 61.2(7) . . . . ?
O5 S2 C39 F4 -60.3(6) . . . . ?
C14 C15 C16 C17 0.3(8) . . . . ?
C6 N1 C2 C3 -0.7(7) . . . . ?
C6 C5 C4 C3 0.6(9) . . . . ?
C16 C15 C14 C13 -0.1(7) . . . . ?
C2 N1 C6 C7 -176.5(4) . . . . ?
C2 N1 C6 C5 0.8(7) . . . . ?
O4 S2 C39 F5 -58.2(6) . . . . ?
O4 S2 C39 F6 -178.1(6) . . . . ?
O4 S2 C39 F4 60.4(6) . . . . ?
C54 C55 C56 Ir2 59.8(3) . . . . ?
C54 C55 C56 C57 -0.4(5) . . . . ?
C54 C55 C56 C61 -177.3(5) . . . . ?
C54 C58 C57 Ir2 -62.1(3) . . . . ?
C54 C58 C57 C56 -0.2(6) . . . . ?
C54 C58 C57 C62 176.4(5) . . . . ?
C56 C55 C54 Ir2 -61.3(3) . . . . ?
C56 C55 C54 C58 0.3(5) . . . . ?
C56 C55 C54 C59 175.3(5) . . . . ?
C5 C4 C3 C2 -0.4(10) . . . . ?
C17 C12 C13 C14 -0.7(8) . . . . ?
C19 O18 C15 C14 0.7(7) . . . . ?
C19 O18 C15 C16 179.1(5) . . . . ?
C52 C47 C46 Ir1 125.5(5) . . . . ?
C52 C47 C46 C45 -172.7(5) . . . . ?
C52 C47 C46 C51 3.9(8) . . . . ?
C53 C48 C47 Ir1 120.4(5) . . . . ?
C53 C48 C47 C46 -177.4(5) . . . . ?
C53 C48 C47 C52 -6.7(8) . . . . ?
O6 S2 C39 F5 61.5(6) . . . . ?
O6 S2 C39 F6 -58.4(7) . . . . ?
O6 S2 C39 F4 -179.9(6) . . . . ?
O8 S3 C66 F8 -49.1(10) . . . . ?
O8 S3 C66 F9 66.6(9) . . . . ?
O8 S3 C66 F7 -174.9(7) . . . . ?
C61 C56 C57 Ir2 -122.7(5) . . . . ?
C61 C56 C57 C58 177.3(5) . . . . ?
C61 C56 C57 C62 0.7(8) . . . . ?
C49 C44 C48 Ir1 125.2(5) . . . . ?
C49 C44 C48 C47 -176.0(5) . . . . ?
C49 C44 C48 C53 3.1(8) . . . . ?
C49 C44 C45 Ir1 -123.9(5) . . . . ?
C49 C44 C45 C46 174.6(5) . . . . ?
C49 C44 C45 C50 -1.5(8) . . . . ?
C50 C45 C46 Ir1 -120.7(5) . . . . ?
C50 C45 C46 C47 177.7(5) . . . . ?
C50 C45 C46 C51 1.1(8) . . . . ?
C38 O37 C34 C35 -1.2(8) . . . . ?
C38 O37 C34 C33 177.6(5) . . . . ?
C60 C55 C54 Ir2 117.0(5) . . . . ?
C60 C55 C54 C58 178.6(5) . . . . ?
C60 C55 C54 C59 -6.5(8) . . . . ?
C60 C55 C56 Ir2 -118.4(5) . . . . ?
C60 C55 C56 C57 -178.6(5) . . . . ?
C60 C55 C56 C61 4.5(8) . . . . ?
C59 C54 C58 Ir2 122.2(5) . . . . ?
C59 C54 C58 C57 -174.9(5) . . . . ?
C59 C54 C58 C63 1.8(9) . . . . ?
C63 C58 C57 Ir2 121.3(6) . . . . ?
C63 C58 C57 C56 -176.8(5) . . . . ?
C63 C58 C57 C62 -0.2(9) . . . . ?
O3 S1 C40 F1 65.7(10) . . . . ?
O3 S1 C40 F3 -64.4(10) . . . . ?
O3 S1 C40 F2 -178.2(7) . . . . ?
O1 S1 C40 F1 -46.4(12) . . . . ?
O1 S1 C40 F3 -176.4(9) . . . . ?
O1 S1 C40 F2 69.7(8) . . . . ?
C64 C65 N4 N66 173(4) . . . . ?
C64 C65 N66 N4 -169(7) . . . . ?
